data_4306412
loop_
_publ_author_name
'Mariappan Kadarkaraisamy'
'Gerald Caple'
'Andrea R. Gorden'
'Marie A. Squire'
'Andrew G. Sykes'

_publ_section_title
;
Large Amplitude, Proton- and Cation-Activated Latch-Type Mechanical
Switches: O-Protonated Amides Stabilized by Intramolecular, Low-Barrier
Hydrogen Bonds within Macrocycles
;
_journal_name_full 'Inorganic Chemistry'
_journal_page_first 11644
_journal_page_last 11655
_journal_paper_doi 10.1021/ic801238a
_journal_volume 47
_journal_year 2008
_chemical_formula_moiety 'C25 H31 N O8'
_chemical_formula_sum 'C25 H31 N O8'
_chemical_formula_weight 473.51
_chemical_name_common AQHNH(CH2CH3)CO.H2O-(5)
_chemical_name_systematic
;
 ?
;
_space_group_IT_number 19
_symmetry_cell_setting orthorhombic
_symmetry_space_group_name_Hall 'P 2ac 2ab'
_symmetry_space_group_name_H-M 'P 21 21 21'
_atom_sites_solution_hydrogens geom
_atom_sites_solution_primary direct
_atom_sites_solution_secondary difmap
_audit_creation_method SHELXL-97
_cell_angle_alpha 90.00
_cell_angle_beta 90.00
_cell_angle_gamma 90.00
_cell_formula_units_Z 4
_cell_length_a 7.912(4)
_cell_length_b 13.222(6)
_cell_length_c 22.398(11)
_cell_measurement_reflns_used 9898
_cell_measurement_temperature 100(2)
_cell_measurement_theta_max 25.05
_cell_measurement_theta_min 1.0
_cell_volume 2343(2)
_computing_cell_refinement 'Bruker SAINT (Bruker, 2006)'
_computing_data_collection 'Bruker APEXII (Bruker, 2006)'
_computing_data_reduction 'Bruker SAINT (Bruker, 2006)'
_computing_molecular_graphics 'Ortep-3(Farrugia, 1997)'
_computing_publication_material 'WinGX (Farrugia, 1999)'
_computing_structure_refinement 'SHELXL-97 (Sheldrick, 1997a)'
_computing_structure_solution SIR92
_diffrn_ambient_temperature 100(2)
_diffrn_measured_fraction_theta_full 1.000
_diffrn_measured_fraction_theta_max 1.000
_diffrn_measurement_device_type 'CCD area detector'
_diffrn_measurement_method 'phi and omega scans'
_diffrn_radiation_monochromator graphite
_diffrn_radiation_source 'fine-focus sealed tube'
_diffrn_radiation_type MoK\a
_diffrn_radiation_wavelength 0.71073
_diffrn_reflns_av_R_equivalents 0.0386
_diffrn_reflns_av_sigmaI/netI 0.0230
_diffrn_reflns_limit_h_max 9
_diffrn_reflns_limit_h_min -9
_diffrn_reflns_limit_k_max 15
_diffrn_reflns_limit_k_min -15
_diffrn_reflns_limit_l_max 26
_diffrn_reflns_limit_l_min -26
_diffrn_reflns_number 23063
_diffrn_reflns_theta_full 25.04
_diffrn_reflns_theta_max 25.04
_diffrn_reflns_theta_min 1.79
_diffrn_standards_decay_% 0
_diffrn_standards_interval_count 0
_diffrn_standards_interval_time 0
_diffrn_standards_number 0
_exptl_absorpt_coefficient_mu 0.100
_exptl_absorpt_correction_T_max 0.9871
_exptl_absorpt_correction_T_min 0.9296
_exptl_absorpt_correction_type multi-scan
_exptl_crystal_colour colorless
_exptl_crystal_density_diffrn 1.342
_exptl_crystal_density_method 'not measured'
_exptl_crystal_description needle
_exptl_crystal_F_000 1008
_exptl_crystal_size_max 0.74
_exptl_crystal_size_mid 0.20
_exptl_crystal_size_min 0.13
_refine_diff_density_max 0.137
_refine_diff_density_min -0.163
_refine_diff_density_rms 0.032
_refine_ls_abs_structure_details 'Flack H D (1983), Acta Cryst. A39, 876-881'
_refine_ls_abs_structure_Flack 0.1(6)
_refine_ls_extinction_method none
_refine_ls_goodness_of_fit_ref 1.052
_refine_ls_hydrogen_treatment mixed
_refine_ls_matrix_type full
_refine_ls_number_parameters 320
_refine_ls_number_reflns 4158
_refine_ls_number_restraints 0
_refine_ls_restrained_S_all 1.052
_refine_ls_R_factor_all 0.0271
_refine_ls_R_factor_gt 0.0261
_refine_ls_shift/su_max 0.001
_refine_ls_shift/su_mean 0.000
_refine_ls_structure_factor_coef Fsqd
_refine_ls_weighting_details 'calc w=1/[\s^2^(Fo^2^)+(0.0367P)^2^+0.3745P] where P=(Fo^2^+2Fc^2^)/3'
_refine_ls_weighting_scheme calc
_refine_ls_wR_factor_gt 0.0667
_refine_ls_wR_factor_ref 0.0675
_reflns_number_gt 4019
_reflns_number_total 4158
_reflns_threshold_expression >2sigma(I)
_cod_data_source_file ic801238a_si_003_03.cif
_cod_data_source_block 07039
_cod_depositor_comments
;
The following automatic conversions were performed:
'_symmetry_cell_setting' value 'Orthorhombic' changed to 'orthorhombic'
according to '/home/saulius/struct/CIF-dictionaries/cif_core.dic'
dictionary named 'cif_core.dic' version 2.4.1 from 2010-06-29.

Automatic conversion script
Id: cif_fix_enum 1527 2010-12-29 10:47:43Z saulius 
;
_cod_database_code 4306412

loop_
_symmetry_equiv_pos_as_xyz
'x, y, z'
'-x+1/2, -y, z+1/2'
'x+1/2, -y+1/2, -z'
'-x, y+1/2, -z+1/2'

loop_
_atom_site_label
_atom_site_type_symbol
_atom_site_fract_x
_atom_site_fract_y
_atom_site_fract_z
_atom_site_U_iso_or_equiv
_atom_site_adp_type
_atom_site_occupancy
_atom_site_symmetry_multiplicity
_atom_site_calc_flag
_atom_site_refinement_flags
_atom_site_disorder_assembly
_atom_site_disorder_group
O6 O 0.03961(11) 0.67496(7) 0.17247(4) 0.0217(2) Uani 1 1 d . . .
O2 O 0.58341(12) 0.67447(7) 0.07508(4) 0.0198(2) Uani 1 1 d . . .
O5 O -0.00419(12) 0.46529(7) 0.15467(4) 0.0254(2) Uani 1 1 d . . .
O3 O 0.53538(12) 0.46736(7) 0.03708(4) 0.0246(2) Uani 1 1 d . . .
O7 O 0.43314(13) 0.87772(7) 0.23045(4) 0.0249(2) Uani 1 1 d . . .
O1 O 0.28551(13) 1.08309(7) 0.10590(5) 0.0309(2) Uani 1 1 d . . .
O4 O 0.27481(13) 0.36248(7) 0.09589(4) 0.0276(2) Uani 1 1 d . . .
N1 N 0.39397(13) 0.72848(9) 0.18297(5) 0.0169(2) Uani 1 1 d . . .
C12 C 0.15613(16) 0.82839(10) 0.14045(5) 0.0171(3) Uani 1 1 d . . .
C1 C 0.57676(17) 0.77593(10) 0.06335(5) 0.0180(3) Uani 1 1 d . . .
C5 C 0.43164(17) 0.93282(10) 0.08160(6) 0.0185(3) Uani 1 1 d . . .
C14 C 0.44466(16) 0.82872(9) 0.09111(5) 0.0165(3) Uani 1 1 d . . .
C13 C 0.31758(16) 0.77029(9) 0.12828(5) 0.0167(3) Uani 1 1 d . . .
H13 H 0.2838 0.7107 0.1035 0.020 Uiso 1 1 calc R . .
C10 C -0.13803(17) 0.82512(11) 0.17100(6) 0.0222(3) Uani 1 1 d . . .
H10 H -0.2330 0.7888 0.1855 0.027 Uiso 1 1 calc R . .
C15 C 0.70441(18) 0.61670(10) 0.04167(6) 0.0234(3) Uani 1 1 d . . .
H15A H 0.8200 0.6413 0.0503 0.028 Uiso 1 1 calc R . .
H15B H 0.6831 0.6248 -0.0016 0.028 Uiso 1 1 calc R . .
C2 C 0.69031(17) 0.82619(11) 0.02601(6) 0.0213(3) Uani 1 1 d . . .
H2 H 0.7781 0.7896 0.0067 0.026 Uiso 1 1 calc R . .
C8 C -0.01450(18) 0.98116(10) 0.13789(6) 0.0232(3) Uani 1 1 d . . .
H8 H -0.0246 1.0513 0.1295 0.028 Uiso 1 1 calc R . .
C24 C 0.50382(17) 0.72322(11) 0.28305(6) 0.0237(3) Uani 1 1 d . . .
H24B H 0.5719 0.6654 0.2686 0.028 Uiso 1 1 calc R . .
H24A H 0.5777 0.7662 0.3081 0.028 Uiso 1 1 calc R . .
C3 C 0.67475(18) 0.92992(11) 0.01710(6) 0.0244(3) Uani 1 1 d . . .
H3 H 0.7521 0.9641 -0.0083 0.029 Uiso 1 1 calc R . .
C7 C 0.14020(17) 0.93184(10) 0.12934(6) 0.0187(3) Uani 1 1 d . . .
C4 C 0.54770(17) 0.98312(10) 0.04494(6) 0.0218(3) Uani 1 1 d . . .
H4 H 0.5387 1.0541 0.0393 0.026 Uiso 1 1 calc R . .
C6 C 0.28689(17) 0.99031(10) 0.10659(6) 0.0212(3) Uani 1 1 d . . .
C11 C 0.01509(17) 0.77576(10) 0.16218(6) 0.0191(3) Uani 1 1 d . . .
C18 C 0.3537(2) 0.32389(11) 0.04380(7) 0.0289(3) Uani 1 1 d . . .
H18B H 0.2932 0.3478 0.0078 0.035 Uiso 1 1 calc R . .
H18A H 0.3511 0.2490 0.0442 0.035 Uiso 1 1 calc R . .
C23 C 0.44156(16) 0.78437(10) 0.22990(6) 0.0182(3) Uani 1 1 d . . .
C22 C -0.09598(18) 0.61909(11) 0.19921(6) 0.0230(3) Uani 1 1 d . . .
H22B H -0.1951 0.6181 0.1722 0.028 Uiso 1 1 calc R . .
H22A H -0.1300 0.6510 0.2373 0.028 Uiso 1 1 calc R . .
C21 C -0.03514(18) 0.51400(11) 0.21012(6) 0.0256(3) Uani 1 1 d . . .
H21B H 0.0701 0.5158 0.2340 0.031 Uiso 1 1 calc R . .
H21A H -0.1213 0.4758 0.2329 0.031 Uiso 1 1 calc R . .
C9 C -0.15190(17) 0.92771(11) 0.15851(6) 0.0235(3) Uani 1 1 d . . .
H9 H -0.2569 0.9612 0.1642 0.028 Uiso 1 1 calc R . .
C19 C 0.11184(19) 0.32091(11) 0.10606(7) 0.0311(3) Uani 1 1 d . . .
H19A H 0.1189 0.2463 0.1087 0.037 Uiso 1 1 calc R . .
H19B H 0.0351 0.3387 0.0728 0.037 Uiso 1 1 calc R . .
C25 C 0.3585(2) 0.68401(13) 0.32055(7) 0.0360(4) Uani 1 1 d . . .
H25C H 0.2863 0.6404 0.2960 0.054 Uiso 1 1 calc R . .
H25B H 0.2921 0.7412 0.3356 0.054 Uiso 1 1 calc R . .
H25A H 0.4032 0.6451 0.3543 0.054 Uiso 1 1 calc R . .
C16 C 0.68970(17) 0.50764(10) 0.05856(6) 0.0233(3) Uani 1 1 d . . .
H16B H 0.7856 0.4693 0.0414 0.028 Uiso 1 1 calc R . .
H16A H 0.6944 0.5009 0.1025 0.028 Uiso 1 1 calc R . .
C20 C 0.0461(2) 0.36367(10) 0.16358(8) 0.0324(3) Uani 1 1 d . . .
H20B H -0.0515 0.3232 0.1775 0.039 Uiso 1 1 calc R . .
H20A H 0.1353 0.3606 0.1945 0.039 Uiso 1 1 calc R . .
C17 C 0.5323(2) 0.36053(10) 0.04298(7) 0.0303(3) Uani 1 1 d . . .
H17A H 0.5897 0.3405 0.0804 0.036 Uiso 1 1 calc R . .
H17B H 0.5935 0.3292 0.0092 0.036 Uiso 1 1 calc R . .
O8 O 0.57106(16) 1.01068(8) 0.31418(5) 0.0341(3) Uani 1 1 d . . .
H8A H 0.528(2) 0.9659(14) 0.2888(9) 0.044(5) Uiso 1 1 d . . .
H8B H 0.619(3) 0.9784(15) 0.3426(10) 0.048(6) Uiso 1 1 d . . .
H98 H 0.405(2) 0.6637(13) 0.1852(7) 0.026(4) Uiso 1 1 d . . .

loop_
_atom_site_aniso_label
_atom_site_aniso_U_11
_atom_site_aniso_U_22
_atom_site_aniso_U_33
_atom_site_aniso_U_23
_atom_site_aniso_U_13
_atom_site_aniso_U_12
O6 0.0176(5) 0.0204(4) 0.0270(5) 0.0018(4) 0.0059(4) -0.0019(4)
O2 0.0203(5) 0.0187(4) 0.0204(4) -0.0015(4) 0.0051(4) 0.0012(4)
O5 0.0275(5) 0.0213(5) 0.0273(5) 0.0004(4) -0.0038(4) 0.0014(4)
O3 0.0257(5) 0.0192(5) 0.0289(5) -0.0024(4) -0.0056(4) 0.0036(4)
O7 0.0294(5) 0.0226(5) 0.0229(5) -0.0023(4) -0.0047(4) -0.0015(4)
O1 0.0332(6) 0.0160(5) 0.0437(6) 0.0005(4) -0.0002(5) 0.0001(4)
O4 0.0287(6) 0.0227(5) 0.0313(5) -0.0048(4) -0.0033(4) -0.0021(4)
N1 0.0178(5) 0.0162(6) 0.0169(5) 0.0026(4) 0.0007(4) 0.0009(4)
C12 0.0176(6) 0.0214(6) 0.0123(6) -0.0024(5) -0.0015(5) 0.0004(5)
C1 0.0198(6) 0.0191(6) 0.0152(6) -0.0005(5) -0.0020(5) -0.0028(5)
C5 0.0197(7) 0.0202(6) 0.0157(6) -0.0006(5) -0.0044(5) -0.0037(5)
C14 0.0170(6) 0.0198(6) 0.0126(6) -0.0001(5) -0.0030(5) -0.0035(5)
C13 0.0182(6) 0.0175(6) 0.0144(6) -0.0002(5) -0.0011(5) -0.0005(5)
C10 0.0175(6) 0.0294(7) 0.0196(6) -0.0036(6) 0.0013(5) 0.0001(6)
C15 0.0193(7) 0.0257(7) 0.0252(7) -0.0048(6) 0.0069(6) 0.0027(6)
C2 0.0181(6) 0.0277(7) 0.0181(6) -0.0020(5) 0.0018(5) -0.0021(6)
C8 0.0280(7) 0.0213(7) 0.0202(6) -0.0038(5) -0.0045(6) 0.0053(6)
C24 0.0215(7) 0.0297(7) 0.0199(7) 0.0014(6) -0.0021(6) 0.0010(6)
C3 0.0248(7) 0.0290(7) 0.0194(6) 0.0026(6) 0.0010(6) -0.0091(6)
C7 0.0218(7) 0.0194(6) 0.0148(6) -0.0021(5) -0.0037(5) 0.0021(5)
C4 0.0250(7) 0.0197(6) 0.0207(6) 0.0024(5) -0.0040(6) -0.0047(6)
C6 0.0253(7) 0.0200(7) 0.0184(6) 0.0003(5) -0.0058(5) 0.0007(5)
C11 0.0212(7) 0.0213(6) 0.0147(6) -0.0026(5) -0.0019(5) -0.0001(5)
C18 0.0354(8) 0.0188(7) 0.0325(8) -0.0051(6) -0.0048(6) 0.0042(6)
C23 0.0134(6) 0.0221(7) 0.0192(6) 0.0001(5) 0.0020(5) -0.0015(5)
C22 0.0203(7) 0.0279(7) 0.0207(6) -0.0009(5) 0.0044(5) -0.0060(6)
C21 0.0260(7) 0.0286(7) 0.0222(7) 0.0024(6) 0.0017(6) -0.0065(6)
C9 0.0193(7) 0.0290(7) 0.0221(7) -0.0070(6) -0.0026(6) 0.0064(6)
C19 0.0279(8) 0.0192(7) 0.0461(9) -0.0021(6) -0.0053(7) -0.0023(6)
C25 0.0322(8) 0.0493(10) 0.0264(8) 0.0148(7) -0.0037(7) -0.0059(7)
C16 0.0180(6) 0.0270(7) 0.0249(7) -0.0032(6) -0.0001(5) 0.0056(6)
C20 0.0323(8) 0.0202(7) 0.0445(9) 0.0061(6) 0.0024(7) -0.0044(6)
C17 0.0335(8) 0.0192(7) 0.0382(8) -0.0055(6) -0.0022(7) 0.0074(6)
O8 0.0529(7) 0.0205(5) 0.0288(6) -0.0018(5) -0.0154(5) -0.0013(5)

loop_
_atom_type_symbol
_atom_type_description
_atom_type_scat_dispersion_real
_atom_type_scat_dispersion_imag
_atom_type_scat_source
C C 0.0033 0.0016 'International Tables Vol C Tables 4.2.6.8 and 6.1.1.4'
H H 0.0000 0.0000 'International Tables Vol C Tables 4.2.6.8 and 6.1.1.4'
N N 0.0061 0.0033 'International Tables Vol C Tables 4.2.6.8 and 6.1.1.4'
O O 0.0106 0.0060 'International Tables Vol C Tables 4.2.6.8 and 6.1.1.4'

loop_
_geom_angle_atom_site_label_1
_geom_angle_atom_site_label_2
_geom_angle_atom_site_label_3
_geom_angle
_geom_angle_site_symmetry_1
_geom_angle_site_symmetry_3
_geom_angle_publ_flag
C11 O6 C22 117.84(10) . . ?
C1 O2 C15 116.58(10) . . ?
C20 O5 C21 110.83(11) . . ?
C16 O3 C17 110.95(10) . . ?
C18 O4 C19 113.09(11) . . ?
C23 N1 C13 124.11(11) . . ?
C23 N1 H98 118.4(10) . . ?
C13 N1 H98 117.4(10) . . ?
C7 C12 C11 118.44(12) . . ?
C7 C12 C13 122.74(12) . . ?
C11 C12 C13 118.79(12) . . ?
O2 C1 C2 123.86(12) . . ?
O2 C1 C14 115.57(11) . . ?
C2 C1 C14 120.56(12) . . ?
C14 C5 C4 120.62(12) . . ?
C14 C5 C6 120.27(12) . . ?
C4 C5 C6 118.95(12) . . ?
C5 C14 C1 118.55(12) . . ?
C5 C14 C13 122.46(12) . . ?
C1 C14 C13 118.94(11) . . ?
N1 C13 C12 112.73(10) . . ?
N1 C13 C14 112.05(10) . . ?
C12 C13 C14 113.53(11) . . ?
N1 C13 H13 105.9 . . ?
C12 C13 H13 105.9 . . ?
C14 C13 H13 105.9 . . ?
C9 C10 C11 119.91(13) . . ?
C9 C10 H10 120.0 . . ?
C11 C10 H10 120.0 . . ?
O2 C15 C16 109.23(11) . . ?
O2 C15 H15A 109.8 . . ?
C16 C15 H15A 109.8 . . ?
O2 C15 H15B 109.8 . . ?
C16 C15 H15B 109.8 . . ?
H15A C15 H15B 108.3 . . ?
C3 C2 C1 119.88(13) . . ?
C3 C2 H2 120.1 . . ?
C1 C2 H2 120.1 . . ?
C9 C8 C7 119.82(12) . . ?
C9 C8 H8 120.1 . . ?
C7 C8 H8 120.1 . . ?
C25 C24 C23 111.72(12) . . ?
C25 C24 H24B 109.3 . . ?
C23 C24 H24B 109.3 . . ?
C25 C24 H24A 109.3 . . ?
C23 C24 H24A 109.3 . . ?
H24B C24 H24A 107.9 . . ?
C4 C3 C2 120.24(13) . . ?
C4 C3 H3 119.9 . . ?
C2 C3 H3 119.9 . . ?
C12 C7 C8 120.73(12) . . ?
C12 C7 C6 120.05(12) . . ?
C8 C7 C6 119.20(12) . . ?
C3 C4 C5 120.13(13) . . ?
C3 C4 H4 119.9 . . ?
C5 C4 H4 119.9 . . ?
O1 C6 C5 120.95(13) . . ?
O1 C6 C7 121.20(13) . . ?
C5 C6 C7 117.77(11) . . ?
O6 C11 C10 123.89(12) . . ?
O6 C11 C12 115.45(11) . . ?
C10 C11 C12 120.65(12) . . ?
O4 C18 C17 108.04(12) . . ?
O4 C18 H18B 110.1 . . ?
C17 C18 H18B 110.1 . . ?
O4 C18 H18A 110.1 . . ?
C17 C18 H18A 110.1 . . ?
H18B C18 H18A 108.4 . . ?
O7 C23 N1 122.94(12) . . ?
O7 C23 C24 122.72(12) . . ?
N1 C23 C24 114.34(12) . . ?
O6 C22 C21 107.89(11) . . ?
O6 C22 H22B 110.1 . . ?
C21 C22 H22B 110.1 . . ?
O6 C22 H22A 110.1 . . ?
C21 C22 H22A 110.1 . . ?
H22B C22 H22A 108.4 . . ?
O5 C21 C22 109.57(11) . . ?
O5 C21 H21B 109.8 . . ?
C22 C21 H21B 109.8 . . ?
O5 C21 H21A 109.8 . . ?
C22 C21 H21A 109.8 . . ?
H21B C21 H21A 108.2 . . ?
C8 C9 C10 120.43(13) . . ?
C8 C9 H9 119.8 . . ?
C10 C9 H9 119.8 . . ?
O4 C19 C20 107.86(12) . . ?
O4 C19 H19A 110.1 . . ?
C20 C19 H19A 110.1 . . ?
O4 C19 H19B 110.1 . . ?
C20 C19 H19B 110.1 . . ?
H19A C19 H19B 108.4 . . ?
C24 C25 H25C 109.5 . . ?
C24 C25 H25B 109.5 . . ?
H25C C25 H25B 109.5 . . ?
C24 C25 H25A 109.5 . . ?
H25C C25 H25A 109.5 . . ?
H25B C25 H25A 109.5 . . ?
O3 C16 C15 110.11(11) . . ?
O3 C16 H16B 109.6 . . ?
C15 C16 H16B 109.6 . . ?
O3 C16 H16A 109.6 . . ?
C15 C16 H16A 109.6 . . ?
H16B C16 H16A 108.2 . . ?
O5 C20 C19 109.52(13) . . ?
O5 C20 H20B 109.8 . . ?
C19 C20 H20B 109.8 . . ?
O5 C20 H20A 109.8 . . ?
C19 C20 H20A 109.8 . . ?
H20B C20 H20A 108.2 . . ?
O3 C17 C18 109.89(11) . . ?
O3 C17 H17A 109.7 . . ?
C18 C17 H17A 109.7 . . ?
O3 C17 H17B 109.7 . . ?
C18 C17 H17B 109.7 . . ?
H17A C17 H17B 108.2 . . ?
H8A O8 H8B 108.2(17) . . ?

loop_
_geom_bond_atom_site_label_1
_geom_bond_atom_site_label_2
_geom_bond_distance
_geom_bond_site_symmetry_2
_geom_bond_publ_flag
O6 C11 1.3664(17) . ?
O6 C22 1.4336(17) . ?
O2 C1 1.3680(16) . ?
O2 C15 1.4353(16) . ?
O5 C20 1.4154(18) . ?
O5 C21 1.4204(18) . ?
O3 C16 1.4162(18) . ?
O3 C17 1.4189(17) . ?
O7 C23 1.2361(17) . ?
O1 C6 1.2269(17) . ?
O4 C18 1.4182(18) . ?
O4 C19 1.4200(19) . ?
N1 C23 1.3390(18) . ?
N1 C13 1.4737(17) . ?
N1 H98 0.862(17) . ?
C12 C7 1.3960(19) . ?
C12 C11 1.4022(19) . ?
C12 C13 1.5152(18) . ?
C1 C2 1.3959(19) . ?
C1 C14 1.4021(19) . ?
C5 C14 1.3966(19) . ?
C5 C4 1.3999(19) . ?
C5 C6 1.484(2) . ?
C14 C13 1.5168(18) . ?
C13 H13 1.0000 . ?
C10 C9 1.389(2) . ?
C10 C11 1.3902(19) . ?
C10 H10 0.9500 . ?
C15 C16 1.495(2) . ?
C15 H15A 0.9900 . ?
C15 H15B 0.9900 . ?
C2 C3 1.391(2) . ?
C2 H2 0.9500 . ?
C8 C9 1.376(2) . ?
C8 C7 1.400(2) . ?
C8 H8 0.9500 . ?
C24 C25 1.515(2) . ?
C24 C23 1.5210(19) . ?
C24 H24B 0.9900 . ?
C24 H24A 0.9900 . ?
C3 C4 1.376(2) . ?
C3 H3 0.9500 . ?
C7 C6 1.485(2) . ?
C4 H4 0.9500 . ?
C18 C17 1.494(2) . ?
C18 H18B 0.9900 . ?
C18 H18A 0.9900 . ?
C22 C21 1.491(2) . ?
C22 H22B 0.9900 . ?
C22 H22A 0.9900 . ?
C21 H21B 0.9900 . ?
C21 H21A 0.9900 . ?
C9 H9 0.9500 . ?
C19 C20 1.500(2) . ?
C19 H19A 0.9900 . ?
C19 H19B 0.9900 . ?
C25 H25C 0.9800 . ?
C25 H25B 0.9800 . ?
C25 H25A 0.9800 . ?
C16 H16B 0.9900 . ?
C16 H16A 0.9900 . ?
C20 H20B 0.9900 . ?
C20 H20A 0.9900 . ?
C17 H17A 0.9900 . ?
C17 H17B 0.9900 . ?
O8 H8A 0.89(2) . ?
O8 H8B 0.85(2) . ?

loop_
_cod_related_entry_id
_cod_related_entry_database
_cod_related_entry_code
1 ChemSpider 30660817
